data_7134912
loop_
_publ_author_name
'Benny, Renitta'
'Andrews, Alex P.'
'De, Soumen'

_publ_section_title
;
 Foldamer engineering with squaramide and phenanthroline motifs:
 synthesis, characterisation, and structural insights.
;
_journal_issue 77
_journal_name_full 'Chemical communications (Cambridge, England)'
_journal_page_first 14955
_journal_page_last 14958
_journal_paper_doi 10.1039/d5cc03649f
_journal_volume 61
_journal_year 2025
_chemical_formula_moiety 'C40 H24 N6 O2, 0.5(C6 H14)'
_chemical_formula_sum 'C43 H31 N6 O2'
_chemical_formula_weight 663.74
_space_group_crystal_system monoclinic
_space_group_IT_number 15
_space_group_name_Hall '-C 2yc'
_space_group_name_H-M_alt 'C 1 2/c 1'
_atom_sites_solution_hydrogens geom
_audit_creation_method SHELXL-2019/3
_audit_update_record
;
2025-07-30 deposited with the CCDC.	2025-08-19 downloaded from the CCDC.
;
_cell_angle_alpha 90
_cell_angle_beta 105.585(4)
_cell_angle_gamma 90
_cell_formula_units_Z 8
_cell_length_a 28.494(3)
_cell_length_b 12.5982(12)
_cell_length_c 21.951(3)
_cell_measurement_reflns_used 3207
_cell_measurement_temperature 100(2)
_cell_measurement_theta_max 21.06
_cell_measurement_theta_min 2.47
_cell_volume 7590.1(15)
_computing_cell_refinement 'SAINT V8.5.0.27 (Bruker AXS LLC, 2023)'
_computing_data_collection 'Bruker APEX6 v2024.9-0'(Bruker AXS Inc., 2023)'
_computing_data_reduction 'SAINT V8.5.0.27 (Bruker AXS LLC, 2023)'
_computing_molecular_graphics 'shelXle (C.B. Huebschle, rev 1503)'
_computing_publication_material 'APEX5 v2023.9-0 (Bruker AXS Inc., 2023)'
_computing_structure_refinement 'SHELXL-2019/1 (Sheldrick, 2019)'
_computing_structure_solution 'XT, VERSION 2018/2 (Sheldrick, 2019)'
_diffrn_ambient_temperature 100(2)
_diffrn_detector CPAD
_diffrn_detector_area_resol_mean 7.39
_diffrn_detector_type 'Bruker PHOTON III C14'
_diffrn_measured_fraction_theta_full 1.000
_diffrn_measured_fraction_theta_max 1.000
_diffrn_measurement_device 'Bruker D8 QUEST'
_diffrn_measurement_device_type 'Four-circle Kappa diffractometer'
_diffrn_measurement_method '\w and \f scans'
_diffrn_radiation_monochromator 'multilayer mirror'
_diffrn_radiation_type MoK\a
_diffrn_radiation_wavelength 0.71073
_diffrn_reflns_av_R_equivalents 0.1733
_diffrn_reflns_av_unetI/netI 0.0713
_diffrn_reflns_Laue_measured_fraction_full 1.000
_diffrn_reflns_Laue_measured_fraction_max 1.000
_diffrn_reflns_limit_h_max 33
_diffrn_reflns_limit_h_min -33
_diffrn_reflns_limit_k_max 14
_diffrn_reflns_limit_k_min -14
_diffrn_reflns_limit_l_max 26
_diffrn_reflns_limit_l_min -26
_diffrn_reflns_number 95144
_diffrn_reflns_point_group_measured_fraction_full 1.000
_diffrn_reflns_point_group_measured_fraction_max 1.000
_diffrn_reflns_theta_full 24.999
_diffrn_reflns_theta_max 24.999
_diffrn_reflns_theta_min 1.925
_diffrn_source 'microfocus sealed tube'
_diffrn_source_current 1.406
_diffrn_source_target Mo
_diffrn_source_type 'Incoatec I\mS 3.0'
_diffrn_source_voltage 50.0
_exptl_absorpt_coefficient_mu 0.073
_exptl_absorpt_correction_T_max 0.997
_exptl_absorpt_correction_T_min 0.994
_exptl_absorpt_correction_type multi-scan
_exptl_absorpt_process_details
;Krause, L., Herbst-Irmer, R., Sheldrick, G. M., Stalke, D. (2015).
"Comparison of silver and molybdenum microfocus X-ray sources for single-crystal
 structure determination"
J. Appl. Cryst. 48, 3-10.
doi:10.1107/S1600576714022985
;
_exptl_crystal_colour yellow
_exptl_crystal_density_diffrn 1.162
_exptl_crystal_density_meas 1.162
_exptl_crystal_density_method NONE
_exptl_crystal_description block
_exptl_crystal_F_000 2776
_exptl_crystal_size_max 0.190
_exptl_crystal_size_mid 0.088
_exptl_crystal_size_min 0.054
_refine_diff_density_max 0.418
_refine_diff_density_min -0.295
_refine_diff_density_rms 0.064
_refine_ls_extinction_method none
_refine_ls_goodness_of_fit_ref 1.026
_refine_ls_hydrogen_treatment constr
_refine_ls_matrix_type full
_refine_ls_number_parameters 461
_refine_ls_number_reflns 6671
_refine_ls_number_restraints 0
_refine_ls_restrained_S_all 1.026
_refine_ls_R_factor_all 0.1256
_refine_ls_R_factor_gt 0.0709
_refine_ls_shift/su_max 0.000
_refine_ls_shift/su_mean 0.000
_refine_ls_structure_factor_coef Fsqd
_refine_ls_weighting_details 'w=1/[\s^2^(Fo^2^)+(0.1215P)^2^+11.0916P] where P=(Fo^2^+2Fc^2^)/3'
_refine_ls_weighting_scheme calc
_refine_ls_wR_factor_gt 0.1861
_refine_ls_wR_factor_ref 0.2371
_reflns_Friedel_coverage 0.000
_reflns_number_gt 3999
_reflns_number_total 6671
_reflns_threshold_expression 'I > 2\s(I)'
_cod_data_source_file d5cc03649f2.cif
_cod_data_source_block shelx
_cod_depositor_comments 'Adding full bibliography for 7134910--7134912.cif.'
_cod_original_cell_volume 7590.2(14)
_cod_original_sg_symbol_H-M 'C 2/c'
_cod_database_code 7134912
_shelx_shelxl_version_number 2019/3
_shelx_space_group_comment
;
The symmetry employed for this shelxl refinement is uniquely defined
by the following loop, which should always be used as a source of
symmetry information in preference to the above space-group names.
They are only intended as comments.
;
_shelx_estimated_absorpt_t_min 0.986
_shelx_estimated_absorpt_t_max 0.996

loop_
_space_group_symop_operation_xyz
'x, y, z'
'-x, y, -z+1/2'
'x+1/2, y+1/2, z'
'-x+1/2, y+1/2, -z+1/2'
'-x, -y, -z'
'x, -y, z-1/2'
'-x+1/2, -y+1/2, -z'
'x+1/2, -y+1/2, z-1/2'

loop_
_atom_site_label
_atom_site_type_symbol
_atom_site_fract_x
_atom_site_fract_y
_atom_site_fract_z
_atom_site_U_iso_or_equiv
_atom_site_adp_type
_atom_site_occupancy
_atom_site_site_symmetry_order
_atom_site_calc_flag
_atom_site_refinement_flags_posn
_atom_site_refinement_flags_adp
_atom_site_refinement_flags_occupancy
_atom_site_disorder_assembly
_atom_site_disorder_group
O1 O 0.13528(9) 0.64416(19) 0.53711(11) 0.0380(6) Uani 1 1 d . . . . .
O2 O 0.06149(9) 0.6844(2) 0.39877(12) 0.0506(8) Uani 1 1 d . . . . .
N1 N 0.14752(10) 0.5756(2) 0.33484(12) 0.0297(7) Uani 1 1 d . . . . .
H1 H 0.176361 0.548542 0.336799 0.036 Uiso 1 1 calc R U . . .
N2 N 0.21392(10) 0.5078(2) 0.27569(12) 0.0257(6) Uani 1 1 d . . . . .
N3 N 0.21760(10) 0.5455(2) 0.46670(12) 0.0290(7) Uani 1 1 d . . . . .
H3N H 0.224007 0.497062 0.441190 0.035 Uiso 1 1 calc R U . . .
N4 N 0.26640(12) 0.3802(2) 0.45507(14) 0.0384(8) Uani 1 1 d . . . . .
N5 N 0.29600(10) 0.5787(2) 0.36441(12) 0.0250(6) Uani 1 1 d . . . . .
N6 N 0.18518(14) 0.3243(2) 0.36363(15) 0.0447(9) Uani 1 1 d . . . . .
C1 C 0.11682(12) 0.5891(3) 0.27338(15) 0.0320(8) Uani 1 1 d . . . . .
C2 C 0.07402(13) 0.6487(3) 0.26188(18) 0.0420(9) Uani 1 1 d . . . . .
H2 H 0.065634 0.681413 0.296526 0.050 Uiso 1 1 calc R U . . .
C3 C 0.04394(14) 0.6616(4) 0.20268(19) 0.0518(11) Uani 1 1 d . . . . .
H3 H 0.015230 0.703282 0.196211 0.062 Uiso 1 1 calc R U . . .
C4 C 0.05568(14) 0.6131(4) 0.15152(19) 0.0512(11) Uani 1 1 d . . . . .
H4 H 0.034773 0.620643 0.110013 0.061 Uiso 1 1 calc R U . . .
C5 C 0.09816(14) 0.5535(3) 0.16169(16) 0.0425(10) Uani 1 1 d . . . . .
H5 H 0.106034 0.520894 0.126685 0.051 Uiso 1 1 calc R U . . .
C6 C 0.12966(12) 0.5405(3) 0.22240(15) 0.0313(8) Uani 1 1 d . . . . .
C7 C 0.13937(12) 0.5979(3) 0.39088(15) 0.0275(7) Uani 1 1 d . . . . .
C8 C 0.17185(12) 0.5863(2) 0.45115(15) 0.0274(7) Uani 1 1 d . . . . .
C9 C 0.13667(12) 0.6283(3) 0.48298(16) 0.0306(8) Uani 1 1 d . . . . .
C10 C 0.10182(12) 0.6458(3) 0.41841(16) 0.0327(8) Uani 1 1 d . . . . .
C11 C 0.17454(12) 0.4758(3) 0.23083(14) 0.0281(8) Uani 1 1 d . . . . .
C12 C 0.17475(14) 0.3832(3) 0.19481(16) 0.0359(9) Uani 1 1 d . . . . .
H12 H 0.146725 0.363737 0.162223 0.043 Uiso 1 1 calc R U . . .
C13 C 0.21540(14) 0.3224(3) 0.20726(16) 0.0372(9) Uani 1 1 d . . . . .
H13 H 0.215573 0.259013 0.183890 0.045 Uiso 1 1 calc R U . . .
C14 C 0.25783(13) 0.3524(2) 0.25493(15) 0.0299(8) Uani 1 1 d . . . . .
C15 C 0.25530(12) 0.4487(2) 0.28695(14) 0.0252(7) Uani 1 1 d . . . . .
C16 C 0.25537(12) 0.5729(3) 0.51919(14) 0.0289(8) Uani 1 1 d . . . . .
C17 C 0.25145(12) 0.6630(3) 0.55460(15) 0.0311(8) Uani 1 1 d . . . . .
H17 H 0.222218 0.703343 0.543544 0.037 Uiso 1 1 calc R U . . .
C18 C 0.28884(14) 0.6945(3) 0.60499(16) 0.0396(9) Uani 1 1 d . . . . .
H18 H 0.284954 0.754217 0.629629 0.048 Uiso 1 1 calc R U . . .
C19 C 0.33273(14) 0.6380(4) 0.61980(18) 0.0487(11) Uani 1 1 d . . . . .
H19 H 0.359373 0.660419 0.653540 0.058 Uiso 1 1 calc R U . . .
C20 C 0.33676(14) 0.5492(3) 0.58465(19) 0.0470(11) Uani 1 1 d . . . . .
H20 H 0.366791 0.511732 0.594895 0.056 Uiso 1 1 calc R U . . .
C21 C 0.29884(12) 0.5118(3) 0.53473(16) 0.0361(9) Uani 1 1 d . . . . .
C22 C 0.30102(14) 0.2898(3) 0.27107(17) 0.0365(9) Uani 1 1 d . . . . .
H22 H 0.302039 0.224615 0.249677 0.044 Uiso 1 1 calc R U . . .
C23 C 0.34018(14) 0.3218(3) 0.31608(17) 0.0374(9) Uani 1 1 d . . . . .
H23 H 0.368537 0.278547 0.326367 0.045 Uiso 1 1 calc R U . . .
C24 C 0.34018(13) 0.4200(3) 0.34909(15) 0.0309(8) Uani 1 1 d . . . . .
C25 C 0.29789(12) 0.4846(2) 0.33488(14) 0.0249(7) Uani 1 1 d . . . . .
C26 C 0.30308(14) 0.4091(3) 0.50304(19) 0.0411(10) Uani 1 1 d . . . . .
C27 C 0.34448(16) 0.3401(4) 0.5250(2) 0.0556(12) Uani 1 1 d . . . . .
H27 H 0.371389 0.360037 0.559117 0.067 Uiso 1 1 calc R U . . .
C28 C 0.34353(19) 0.2432(4) 0.4945(3) 0.0630(15) Uani 1 1 d . . . . .
H28 H 0.370756 0.197071 0.507556 0.076 Uiso 1 1 calc R U . . .
C29 C 0.30387(19) 0.2116(3) 0.4453(2) 0.0556(13) Uani 1 1 d . . . . .
C30 C 0.26524(17) 0.2833(3) 0.4264(2) 0.0467(11) Uani 1 1 d . . . . .
C31 C 0.38070(13) 0.4552(3) 0.39664(16) 0.0371(9) Uani 1 1 d . . . . .
H31 H 0.409369 0.413094 0.408382 0.045 Uiso 1 1 calc R U . . .
C32 C 0.37885(13) 0.5503(3) 0.42601(16) 0.0362(9) Uani 1 1 d . . . . .
H32 H 0.406064 0.575533 0.457967 0.043 Uiso 1 1 calc R U . . .
C33 C 0.33562(12) 0.6094(3) 0.40762(15) 0.0303(8) Uani 1 1 d . . . . .
H33 H 0.334749 0.676051 0.427568 0.036 Uiso 1 1 calc R U . . .
C34 C 0.3009(2) 0.1094(3) 0.4138(3) 0.0623(15) Uani 1 1 d . . . . .
H34 H 0.327385 0.061044 0.425059 0.075 Uiso 1 1 calc R U . . .
C35 C 0.2600(2) 0.0833(4) 0.3682(3) 0.0716(16) Uani 1 1 d . . . . .
H35 H 0.258496 0.016068 0.348198 0.086 Uiso 1 1 calc R U . . .
C36 C 0.2199(2) 0.1517(3) 0.3495(2) 0.0586(14) Uani 1 1 d . . . . .
C37 C 0.22249(17) 0.2548(3) 0.37846(18) 0.0469(11) Uani 1 1 d . . . . .
C38 C 0.1768(2) 0.1258(4) 0.3046(2) 0.0648(14) Uani 1 1 d . . . . .
H38 H 0.174069 0.059121 0.283665 0.078 Uiso 1 1 calc R U . . .
C39 C 0.1389(2) 0.1940(3) 0.2902(2) 0.0606(13) Uani 1 1 d . . . . .
H39 H 0.109204 0.175620 0.260366 0.073 Uiso 1 1 calc R U . . .
C40 C 0.14472(19) 0.2934(3) 0.32084(18) 0.0517(11) Uani 1 1 d . . . . .
H40 H 0.118085 0.341465 0.310342 0.062 Uiso 1 1 calc R U . . .
C41 C 0.5192(2) 0.4630(6) 0.4018(4) 0.112(2) Uani 1 1 d . . . . .
H41A H 0.540163 0.400132 0.406652 0.168 Uiso 1 1 calc R U . . .
H41B H 0.498996 0.458879 0.431392 0.168 Uiso 1 1 calc R U . . .
H41C H 0.539547 0.526943 0.410631 0.168 Uiso 1 1 calc R U . . .
C42 C 0.4859(3) 0.4680(6) 0.3328(4) 0.106(2) Uani 1 1 d . . . . .
H42A H 0.466142 0.533697 0.327186 0.127 Uiso 1 1 calc R U . . .
H42B H 0.463378 0.406670 0.325094 0.127 Uiso 1 1 calc R U . . .
C43 C 0.5169(2) 0.4664(5) 0.2840(3) 0.106(2) Uani 1 1 d . . . . .
H43A H 0.538364 0.529544 0.290239 0.127 Uiso 1 1 calc R U . . .
H43B H 0.537726 0.402276 0.290618 0.127 Uiso 1 1 calc R U . . .

loop_
_atom_site_aniso_label
_atom_site_aniso_U_11
_atom_site_aniso_U_22
_atom_site_aniso_U_33
_atom_site_aniso_U_23
_atom_site_aniso_U_13
_atom_site_aniso_U_12
O1 0.0397(15) 0.0443(15) 0.0332(14) -0.0120(11) 0.0153(11) -0.0029(11)
O2 0.0287(15) 0.073(2) 0.0464(16) -0.0190(14) 0.0044(12) 0.0063(14)
N1 0.0285(16) 0.0359(16) 0.0243(15) -0.0011(12) 0.0065(12) 0.0070(12)
N2 0.0336(16) 0.0241(14) 0.0210(14) 0.0021(11) 0.0103(12) -0.0055(12)
N3 0.0334(16) 0.0318(16) 0.0230(14) -0.0007(12) 0.0097(12) 0.0089(12)
N4 0.051(2) 0.0331(17) 0.0404(19) 0.0147(14) 0.0289(17) 0.0145(14)
N5 0.0313(16) 0.0219(14) 0.0229(14) 0.0001(11) 0.0091(12) -0.0010(11)
N6 0.080(3) 0.0290(17) 0.0359(18) 0.0093(14) 0.0338(18) 0.0078(17)
C1 0.033(2) 0.0351(19) 0.0248(18) 0.0029(15) 0.0019(15) -0.0070(15)
C2 0.028(2) 0.056(2) 0.043(2) 0.0024(18) 0.0104(17) 0.0013(17)
C3 0.029(2) 0.078(3) 0.043(2) 0.019(2) 0.0002(18) -0.002(2)
C4 0.032(2) 0.080(3) 0.034(2) 0.017(2) -0.0039(18) -0.013(2)
C5 0.042(2) 0.058(3) 0.0249(19) 0.0012(17) 0.0043(17) -0.0164(19)
C6 0.0312(19) 0.0361(19) 0.0261(18) -0.0015(15) 0.0067(15) -0.0127(15)
C7 0.0283(18) 0.0274(18) 0.0275(18) -0.0039(14) 0.0086(14) -0.0034(14)
C8 0.035(2) 0.0206(17) 0.0283(18) -0.0022(13) 0.0123(15) 0.0012(14)
C9 0.0328(19) 0.0270(18) 0.035(2) -0.0092(14) 0.0133(16) -0.0047(14)
C10 0.0256(19) 0.0351(19) 0.038(2) -0.0096(15) 0.0092(16) -0.0019(15)
C11 0.036(2) 0.0305(18) 0.0189(16) -0.0010(13) 0.0096(15) -0.0085(15)
C12 0.048(2) 0.039(2) 0.0233(18) -0.0084(15) 0.0130(16) -0.0132(17)
C13 0.063(3) 0.0267(19) 0.0286(19) -0.0093(15) 0.0245(19) -0.0152(18)
C14 0.050(2) 0.0203(17) 0.0264(18) 0.0002(13) 0.0227(16) -0.0068(15)
C15 0.037(2) 0.0202(16) 0.0224(16) 0.0025(13) 0.0158(15) -0.0016(14)
C16 0.0286(19) 0.038(2) 0.0228(17) 0.0081(14) 0.0120(15) 0.0033(15)
C17 0.0316(19) 0.040(2) 0.0231(17) 0.0055(15) 0.0096(15) -0.0022(15)
C18 0.044(2) 0.050(2) 0.0252(19) 0.0094(16) 0.0108(17) -0.0141(18)
C19 0.034(2) 0.070(3) 0.035(2) 0.023(2) -0.0029(18) -0.016(2)
C20 0.036(2) 0.058(3) 0.049(2) 0.029(2) 0.015(2) 0.0049(19)
C21 0.029(2) 0.051(2) 0.0315(19) 0.0195(17) 0.0132(16) 0.0057(16)
C22 0.061(3) 0.0229(18) 0.034(2) 0.0010(15) 0.0276(19) 0.0047(17)
C23 0.052(2) 0.0291(19) 0.038(2) 0.0074(16) 0.0255(19) 0.0135(17)
C24 0.042(2) 0.0287(18) 0.0292(18) 0.0076(14) 0.0214(16) 0.0051(15)
C25 0.0324(19) 0.0238(17) 0.0224(16) 0.0038(13) 0.0142(14) 0.0006(13)
C26 0.047(2) 0.038(2) 0.052(2) 0.0249(18) 0.036(2) 0.0182(18)
C27 0.049(3) 0.064(3) 0.065(3) 0.034(2) 0.034(2) 0.022(2)
C28 0.071(3) 0.047(3) 0.093(4) 0.044(3) 0.061(3) 0.038(2)
C29 0.077(3) 0.041(2) 0.069(3) 0.028(2) 0.056(3) 0.026(2)
C30 0.075(3) 0.031(2) 0.055(3) 0.0209(18) 0.053(2) 0.0218(19)
C31 0.036(2) 0.043(2) 0.035(2) 0.0112(17) 0.0156(17) 0.0127(16)
C32 0.031(2) 0.046(2) 0.0298(19) 0.0040(16) 0.0049(16) -0.0008(16)
C33 0.033(2) 0.0294(18) 0.0279(18) -0.0013(14) 0.0071(15) -0.0028(14)
C34 0.102(4) 0.031(2) 0.086(4) 0.030(2) 0.079(3) 0.029(2)
C35 0.131(5) 0.034(2) 0.081(4) 0.017(2) 0.084(4) 0.017(3)
C36 0.113(4) 0.030(2) 0.058(3) 0.017(2) 0.065(3) 0.013(2)
C37 0.084(3) 0.031(2) 0.040(2) 0.0087(17) 0.043(2) 0.007(2)
C38 0.124(5) 0.037(3) 0.052(3) -0.004(2) 0.054(3) -0.009(3)
C39 0.113(4) 0.035(2) 0.044(2) -0.0032(19) 0.037(3) -0.017(3)
C40 0.093(4) 0.032(2) 0.034(2) -0.0014(17) 0.024(2) -0.007(2)
C41 0.075(4) 0.122(6) 0.144(7) -0.002(5) 0.038(5) 0.000(4)
C42 0.100(5) 0.099(5) 0.142(6) -0.021(4) 0.074(5) -0.010(4)
C43 0.099(5) 0.086(4) 0.158(7) 0.014(4) 0.080(5) 0.003(3)

loop_
_atom_type_symbol
_atom_type_description
_atom_type_scat_dispersion_real
_atom_type_scat_dispersion_imag
_atom_type_scat_source
C C 0.0033 0.0016 'International Tables Vol C Tables 4.2.6.8 and 6.1.1.4'
H H 0.0000 0.0000 'International Tables Vol C Tables 4.2.6.8 and 6.1.1.4'
N N 0.0061 0.0033 'International Tables Vol C Tables 4.2.6.8 and 6.1.1.4'
O O 0.0106 0.0060 'International Tables Vol C Tables 4.2.6.8 and 6.1.1.4'

loop_
_geom_angle_atom_site_label_1
_geom_angle_atom_site_label_2
_geom_angle_atom_site_label_3
_geom_angle
_geom_angle_site_symmetry_1
_geom_angle_site_symmetry_3
_geom_angle_publ_flag
C7 N1 C1 129.6(3) . . ?
C11 N2 C15 118.9(3) . . ?
C8 N3 C16 126.2(3) . . ?
C26 N4 C30 121.9(3) . . ?
C33 N5 C25 117.5(3) . . ?
C40 N6 C37 117.2(4) . . ?
C2 C1 C6 119.4(3) . . ?
C2 C1 N1 121.7(3) . . ?
C6 C1 N1 118.8(3) . . ?
C3 C2 C1 122.2(4) . . ?
C2 C3 C4 119.4(4) . . ?
C5 C4 C3 119.6(4) . . ?
C4 C5 C6 121.5(4) . . ?
C5 C6 C1 117.9(3) . . ?
C5 C6 C11 119.5(3) . . ?
C1 C6 C11 122.6(3) . . ?
N1 C7 C8 127.6(3) . . ?
N1 C7 C10 140.9(3) . . ?
C8 C7 C10 91.3(3) . . ?
N3 C8 C7 128.5(3) . . ?
N3 C8 C9 138.6(3) . . ?
C7 C8 C9 92.8(3) . . ?
O1 C9 C8 137.0(3) . . ?
O1 C9 C10 134.9(3) . . ?
C8 C9 C10 88.1(3) . . ?
O2 C10 C7 137.0(3) . . ?
O2 C10 C9 135.3(3) . . ?
C7 C10 C9 87.6(3) . . ?
N2 C11 C12 122.1(3) . . ?
N2 C11 C6 116.7(3) . . ?
C12 C11 C6 121.1(3) . . ?
C13 C12 C11 119.1(3) . . ?
C12 C13 C14 120.7(3) . . ?
C15 C14 C13 116.6(3) . . ?
C15 C14 C22 120.5(3) . . ?
C13 C14 C22 122.9(3) . . ?
N2 C15 C14 122.5(3) . . ?
N2 C15 C25 118.5(3) . . ?
C14 C15 C25 119.0(3) . . ?
N3 C16 C17 120.2(3) . . ?
N3 C16 C21 119.6(3) . . ?
C17 C16 C21 120.2(3) . . ?
C18 C17 C16 121.5(3) . . ?
C17 C18 C19 119.5(4) . . ?
C20 C19 C18 119.0(4) . . ?
C19 C20 C21 123.3(4) . . ?
C20 C21 C16 116.5(4) . . ?
C20 C21 C26 121.1(3) . . ?
C16 C21 C26 122.3(3) . . ?
C23 C22 C14 120.7(3) . . ?
C22 C23 C24 121.3(3) . . ?
C31 C24 C25 117.6(3) . . ?
C31 C24 C23 122.4(3) . . ?
C25 C24 C23 120.0(3) . . ?
N5 C25 C24 122.4(3) . . ?
N5 C25 C15 119.1(3) . . ?
C24 C25 C15 118.5(3) . . ?
N4 C26 C27 120.2(4) . . ?
N4 C26 C21 117.8(3) . . ?
C27 C26 C21 122.0(4) . . ?
C28 C27 C26 117.4(5) . . ?
C27 C28 C29 122.1(4) . . ?
C28 C29 C30 117.0(4) . . ?
C28 C29 C34 123.6(4) . . ?
C30 C29 C34 119.3(5) . . ?
N4 C30 C29 121.3(5) . . ?
N4 C30 C37 118.3(3) . . ?
C29 C30 C37 120.3(4) . . ?
C32 C31 C24 119.9(3) . . ?
C31 C32 C33 118.1(3) . . ?
N5 C33 C32 124.4(3) . . ?
C35 C34 C29 119.7(4) . . ?
C34 C35 C36 122.5(5) . . ?
C38 C36 C35 123.9(5) . . ?
C38 C36 C37 117.1(4) . . ?
C35 C36 C37 119.0(5) . . ?
N6 C37 C30 118.5(3) . . ?
N6 C37 C36 122.4(4) . . ?
C30 C37 C36 119.0(4) . . ?
C39 C38 C36 120.9(4) . . ?
C38 C39 C40 118.1(5) . . ?
N6 C40 C39 124.3(5) . . ?
C41 C42 C43 110.9(6) . . ?
C43 C43 C42 110.0(6) 2_655 . ?

loop_
_geom_bond_atom_site_label_1
_geom_bond_atom_site_label_2
_geom_bond_distance
_geom_bond_site_symmetry_2
_geom_bond_publ_flag
O1 C9 1.216(4) . ?
O2 C10 1.215(4) . ?
N1 C7 1.341(4) . ?
N1 C1 1.407(4) . ?
N2 C11 1.340(4) . ?
N2 C15 1.360(4) . ?
N3 C8 1.357(4) . ?
N3 C16 1.393(4) . ?
N4 C26 1.320(5) . ?
N4 C30 1.370(5) . ?
N5 C33 1.322(4) . ?
N5 C25 1.359(4) . ?
N6 C40 1.335(5) . ?
N6 C37 1.348(5) . ?
C1 C2 1.397(5) . ?
C1 C6 1.407(5) . ?
C2 C3 1.361(5) . ?
C3 C4 1.396(6) . ?
C4 C5 1.390(6) . ?
C5 C6 1.402(5) . ?
C6 C11 1.485(5) . ?
C7 C8 1.404(5) . ?
C7 C10 1.491(5) . ?
C8 C9 1.466(5) . ?
C9 C10 1.512(5) . ?
C11 C12 1.411(5) . ?
C12 C13 1.354(5) . ?
C13 C14 1.421(5) . ?
C14 C15 1.413(4) . ?
C14 C22 1.425(5) . ?
C15 C25 1.449(5) . ?
C16 C17 1.396(5) . ?
C16 C21 1.420(5) . ?
C17 C18 1.372(5) . ?
C18 C19 1.399(6) . ?
C19 C20 1.381(6) . ?
C20 C21 1.398(5) . ?
C21 C26 1.489(5) . ?
C22 C23 1.338(5) . ?
C23 C24 1.434(5) . ?
C24 C31 1.404(5) . ?
C24 C25 1.418(5) . ?
C26 C27 1.440(5) . ?
C27 C28 1.389(7) . ?
C28 C29 1.395(7) . ?
C29 C30 1.398(6) . ?
C29 C34 1.454(7) . ?
C30 C37 1.425(6) . ?
C31 C32 1.368(5) . ?
C32 C33 1.403(5) . ?
C34 C35 1.355(7) . ?
C35 C36 1.402(7) . ?
C36 C38 1.392(7) . ?
C36 C37 1.438(6) . ?
C38 C39 1.350(7) . ?
C39 C40 1.409(5) . ?
C41 C42 1.557(9) . ?
C42 C43 1.561(8) . ?
C43 C43 1.543(13) 2_655 ?

loop_
_geom_hbond_atom_site_label_D
_geom_hbond_atom_site_label_H
_geom_hbond_atom_site_label_A
_geom_hbond_distance_DH
_geom_hbond_distance_HA
_geom_hbond_distance_DA
_geom_hbond_angle_DHA
_geom_hbond_site_symmetry_A
_geom_hbond_publ_flag
N1 H1 N2 0.88 1.99 2.705(4) 136.8 . yes
N3 H3N N4 0.88 1.88 2.555(4) 132.5 . yes
C2 H2 O2 0.95 2.28 3.152(5) 152.4 . yes
C17 H17 O1 0.95 2.55 3.237(4) 128.9 . yes
C33 H33 O1 0.95 2.47 3.355(4) 154.8 7_566 yes
